data_1572954
loop_
_publ_author_name
'El Moutaouakil Ala Allah, Abderrazzak'
'Kariuki, Benson M.'
'Ameziane El Hassani, Issam'
'Alsubari, Abdulsalam'
'Guerrab, Walid'
'A. Said, Musa'
'Ramli, Youssef'

_journal_coeditor_code TK4111
_journal_paper_doi 10.1107/S2414314624010150
_journal_year 2024
_chemical_absolute_configuration ad
_chemical_formula_iupac 'C8 H8 Cl N O2'
_chemical_formula_moiety 'C8 H8 Cl N O2'
_chemical_formula_sum 'C8 H8 Cl N O2'
_chemical_formula_weight 185.60
_chemical_name_systematic
;
2-Chloro-<i>N</i>-(4-hydroxyphenyl)acetamide
;
_space_group_crystal_system monoclinic
_space_group_IT_number 4
_space_group_name_Hall 'P 2yb'
_space_group_name_H-M_alt 'P 1 21 1'
_atom_sites_solution_hydrogens geom
_audit_creation_method SHELXL-2019/3
_cell_angle_alpha 90
_cell_angle_beta 101.649(10)
_cell_angle_gamma 90
_cell_formula_units_Z 2
_cell_length_a 6.5088(6)
_cell_length_b 5.1758(5)
_cell_length_c 12.2175(14)
_cell_measurement_reflns_used 1576
_cell_measurement_temperature 296(2)
_cell_measurement_theta_max 28.2060
_cell_measurement_theta_min 3.8830
_cell_volume 403.11(7)
_computing_cell_refinement
;
CrysAlis Pro (Rigaku OD, 2023)
;
_computing_data_collection
;
CrysAlis Pro (Rigaku OD, 2023)
;
_computing_data_reduction
;
CrysAlis Pro (Rigaku OD, 2023)
;
_computing_molecular_graphics
;
Mercury (Macrae <i>et al.</i>,  2020)
;
_computing_publication_material
;
WinGX (Farrugia, 2012)
;
_computing_structure_refinement
;
<i>SHELXL2019/2</i> (Sheldrick, 2015b)
;
_computing_structure_solution
;
<i>SHELXT</i> (Sheldrick, 2015a)
;
_diffrn_ambient_temperature 296(2)
_diffrn_measured_fraction_theta_full 0.996
_diffrn_measured_fraction_theta_max 0.879
_diffrn_measurement_device_type 'SuperNova, Dual, Cu at home/near, Atlas'
_diffrn_measurement_method '\w scans'
_diffrn_radiation_type MoK\a
_diffrn_radiation_wavelength 0.71073
_diffrn_reflns_av_R_equivalents 0.0280
_diffrn_reflns_av_unetI/netI 0.0494
_diffrn_reflns_limit_h_max 8
_diffrn_reflns_limit_h_min -8
_diffrn_reflns_limit_k_max 7
_diffrn_reflns_limit_k_min -7
_diffrn_reflns_limit_l_max 13
_diffrn_reflns_limit_l_min -16
_diffrn_reflns_number 3642
_diffrn_reflns_theta_full 25.242
_diffrn_reflns_theta_max 29.682
_diffrn_reflns_theta_min 3.304
_diffrn_standards_decay_% 0
_diffrn_standards_interval_count 0
_diffrn_standards_interval_time 0
_diffrn_standards_number 0
_exptl_absorpt_coefficient_mu 0.426
_exptl_absorpt_correction_T_max 1.000
_exptl_absorpt_correction_T_min 0.642
_exptl_absorpt_correction_type gaussian
_exptl_absorpt_process_details
;
(CrysAlis Pro; Rigaku OD, 2023)
;
_exptl_crystal_colour colourless
_exptl_crystal_density_diffrn 1.529
_exptl_crystal_description plate
_exptl_crystal_F_000 192
_exptl_crystal_size_max 0.450
_exptl_crystal_size_mid 0.200
_exptl_crystal_size_min 0.070
_refine_diff_density_max 0.163
_refine_diff_density_min -0.185
_refine_ls_abs_structure_details
;
Flack <i>x</i> determined using 510 quotients
[(<i>I</i>^+^)-(<i>I</i>^-^)]/[(<i>I</i>^+^)+(<i>I</i>^-^)]
(Parsons <i>et al.</i>,  2013)
;
_refine_ls_abs_structure_Flack 0.11(5)
_refine_ls_extinction_method none
_refine_ls_goodness_of_fit_ref 1.061
_refine_ls_hydrogen_treatment constr
_refine_ls_matrix_type full
_refine_ls_number_parameters 110
_refine_ls_number_reflns 1902
_refine_ls_number_restraints 1
_refine_ls_restrained_S_all 1.061
_refine_ls_R_factor_all 0.0600
_refine_ls_R_factor_gt 0.0390
_refine_ls_shift/su_max 0.000
_refine_ls_shift/su_mean 0.000
_refine_ls_structure_factor_coef Fsqd
_refine_ls_weighting_details 'w=1/[\s^2^(Fo^2^)+(0.0294P)^2^+0.0021P] where P=(Fo^2^+2Fc^2^)/3'
_refine_ls_weighting_scheme calc
_refine_ls_wR_factor_gt 0.0694
_refine_ls_wR_factor_ref 0.0809
_reflns_number_gt 1487
_reflns_number_total 1902
_reflns_threshold_expression 'I > 2\s(I)'
_cod_data_source_file tk4111.cif
_cod_data_source_block I
_cod_original_sg_symbol_H-M 'P 21'
_cod_database_code 1572954
_shelx_space_group_comment
;
The symmetry employed for this shelxl refinement is uniquely defined
by the following loop, which should always be used as a source of
symmetry information in preference to the above space-group names.
They are only intended as comments.
;
_shelx_estimated_absorpt_t_min 0.831
_shelx_estimated_absorpt_t_max 0.971

loop_
_space_group_symop_operation_xyz
'x, y, z'
'-x, y+1/2, -z'

loop_
_atom_site_type_symbol
_atom_site_label
_atom_site_fract_x
_atom_site_fract_y
_atom_site_fract_z
_atom_site_U_iso_or_equiv
_atom_site_adp_type
_atom_site_calc_flag
_atom_site_occupancy
_atom_site_disorder_assembly
_atom_site_disorder_group
C C1 0.7301(4) 0.3699(6) 0.8980(2) 0.0311(7) Uani d 1 . .
C C2 0.5982(4) 0.5654(6) 0.9179(3) 0.0334(7) Uani d 1 . .
H H2 0.645995 0.688449 0.972562 0.040 Uiso calc 1 . .
C C3 0.3940(5) 0.5786(6) 0.8563(3) 0.0337(7) Uani d 1 . .
H H3 0.305127 0.710757 0.869335 0.040 Uiso calc 1 . .
C C4 0.3236(4) 0.3932(6) 0.7754(2) 0.0290(7) Uani d 1 . .
C C5 0.4562(5) 0.1964(6) 0.7575(3) 0.0335(8) Uani d 1 . .
H H5 0.408280 0.070786 0.703994 0.040 Uiso calc 1 . .
C C6 0.6593(5) 0.1844(6) 0.8184(3) 0.0348(8) Uani d 1 . .
H H6 0.747984 0.051642 0.805778 0.042 Uiso calc 1 . .
C C7 -0.0065(5) 0.6041(7) 0.6835(3) 0.0349(7) Uani d 1 . .
C C8 -0.2181(5) 0.5695(7) 0.6051(3) 0.0442(9) Uani d 1 . .
H H8A -0.238963 0.713348 0.553173 0.053 Uiso calc 1 . .
H H8B -0.326264 0.580067 0.649112 0.053 Uiso calc 1 . .
N N1 0.1164(3) 0.3959(5) 0.7083(2) 0.0331(6) Uani d 1 . .
H H1 0.065971 0.250333 0.681401 0.040 Uiso calc 1 . .
O O1 0.9342(3) 0.3507(4) 0.9570(2) 0.0433(6) Uani d 1 . .
H H1A 0.967245 0.484830 0.991810 0.065 Uiso calc 1 . .
O O2 0.0363(3) 0.8215(4) 0.7186(2) 0.0500(6) Uani d 1 . .
Cl Cl1 -0.25580(12) 0.27889(19) 0.52655(7) 0.0555(3) Uani d 1 . .

loop_
_atom_site_aniso_label
_atom_site_aniso_U_11
_atom_site_aniso_U_22
_atom_site_aniso_U_33
_atom_site_aniso_U_12
_atom_site_aniso_U_13
_atom_site_aniso_U_23
C1 0.0250(14) 0.0296(17) 0.0360(17) -0.0017(13) -0.0002(12) 0.0054(14)
C2 0.0334(17) 0.0289(17) 0.0344(17) -0.0011(14) -0.0014(13) -0.0042(14)
C3 0.0304(16) 0.0303(17) 0.0383(18) 0.0034(14) 0.0022(13) -0.0025(14)
C4 0.0251(15) 0.0268(15) 0.0329(16) -0.0010(13) 0.0006(12) 0.0036(13)
C5 0.0326(16) 0.0266(17) 0.0386(18) -0.0022(13) 0.0007(13) -0.0037(13)
C6 0.0293(15) 0.0254(16) 0.050(2) 0.0063(12) 0.0079(14) -0.0008(14)
C7 0.0279(16) 0.0337(18) 0.0412(18) 0.0000(14) 0.0022(13) 0.0041(15)
C8 0.0340(17) 0.0336(19) 0.058(2) 0.0014(15) -0.0066(15) 0.0046(17)
N1 0.0279(13) 0.0259(13) 0.0407(15) -0.0005(11) -0.0047(11) -0.0030(12)
O1 0.0293(10) 0.0387(15) 0.0545(14) 0.0005(10) -0.0093(9) -0.0015(12)
O2 0.0407(12) 0.0297(14) 0.0705(16) 0.0019(11) -0.0105(11) -0.0033(12)
Cl1 0.0505(5) 0.0519(5) 0.0530(5) -0.0009(5) -0.0155(4) -0.0056(5)

loop_
_atom_type_symbol
_atom_type_description
_atom_type_scat_dispersion_real
_atom_type_scat_dispersion_imag
_atom_type_scat_source
C C 0.0033 0.0016 'International Tables Vol C Tables 4.2.6.8 and 6.1.1.4'
H H 0.0000 0.0000 'International Tables Vol C Tables 4.2.6.8 and 6.1.1.4'
N N 0.0061 0.0033 'International Tables Vol C Tables 4.2.6.8 and 6.1.1.4'
O O 0.0106 0.0060 'International Tables Vol C Tables 4.2.6.8 and 6.1.1.4'
Cl Cl 0.1484 0.1585 'International Tables Vol C Tables 4.2.6.8 and 6.1.1.4'

loop_
_geom_angle_atom_site_label_1
_geom_angle_atom_site_label_2
_geom_angle_atom_site_label_3
_geom_angle_site_symmetry_1
_geom_angle_site_symmetry_3
_geom_angle
_geom_angle_publ_flag
C6 C1 C2 . . 120.3(3) ?
C6 C1 O1 . . 117.8(3) ?
C2 C1 O1 . . 121.9(3) ?
C1 C2 C3 . . 120.1(3) ?
C1 C2 H2 . . 119.9 ?
C3 C2 H2 . . 119.9 ?
C4 C3 C2 . . 119.6(3) ?
C4 C3 H3 . . 120.2 ?
C2 C3 H3 . . 120.2 ?
C5 C4 C3 . . 119.8(3) ?
C5 C4 N1 . . 117.6(3) ?
C3 C4 N1 . . 122.6(3) ?
C4 C5 C6 . . 120.6(3) ?
C4 C5 H5 . . 119.7 ?
C6 C5 H5 . . 119.7 ?
C1 C6 C5 . . 119.7(3) ?
C1 C6 H6 . . 120.1 ?
C5 C6 H6 . . 120.1 ?
O2 C7 N1 . . 125.5(3) ?
O2 C7 C8 . . 116.4(3) ?
N1 C7 C8 . . 118.1(3) ?
C7 C8 Cl1 . . 116.7(2) ?
C7 C8 H8A . . 108.1 ?
Cl1 C8 H8A . . 108.1 ?
C7 C8 H8B . . 108.1 ?
Cl1 C8 H8B . . 108.1 ?
H8A C8 H8B . . 107.3 ?
C7 N1 C4 . . 126.0(3) ?
C7 N1 H1 . . 117.0 ?
C4 N1 H1 . . 117.0 ?
C1 O1 H1A . . 109.5 ?

loop_
_geom_bond_atom_site_label_1
_geom_bond_atom_site_label_2
_geom_bond_site_symmetry_2
_geom_bond_distance
_geom_bond_publ_flag
C1 C6 . 1.378(4) ?
C1 C2 . 1.379(4) ?
C1 O1 . 1.381(3) ?
C2 C3 . 1.391(4) ?
C2 H2 . 0.9300 ?
C3 C4 . 1.387(4) ?
C3 H3 . 0.9300 ?
C4 C5 . 1.381(4) ?
C4 N1 . 1.430(3) ?
C5 C6 . 1.382(4) ?
C5 H5 . 0.9300 ?
C6 H6 . 0.9300 ?
C7 O2 . 1.216(4) ?
C7 N1 . 1.340(4) ?
C7 C8 . 1.520(4) ?
C8 Cl1 . 1.774(4) ?
C8 H8A . 0.9700 ?
C8 H8B . 0.9700 ?
N1 H1 . 0.8600 ?
O1 H1A . 0.8200 ?

loop_
_geom_hbond_atom_site_label_D
_geom_hbond_atom_site_label_H
_geom_hbond_atom_site_label_A
_geom_hbond_site_symmetry_A
_geom_hbond_distance_DH
_geom_hbond_distance_HA
_geom_hbond_distance_DA
_geom_hbond_angle_DHA
_geom_hbond_publ_flag
C3 H3 O2 . 0.93 2.34 2.873(4) 116 yes
N1 H1 Cl1 . 0.86 2.53 2.999(2) 115 yes
N1 H1 O2 1_545 0.86 2.28 3.025(3) 145 yes
O1 H1A O1 2_757 0.82 2.06 2.8585(17) 166 yes

loop_
_geom_torsion_atom_site_label_1
_geom_torsion_atom_site_label_2
_geom_torsion_atom_site_label_3
_geom_torsion_atom_site_label_4
_geom_torsion_site_symmetry_1
_geom_torsion_site_symmetry_2
_geom_torsion_site_symmetry_3
_geom_torsion_site_symmetry_4
_geom_torsion
_geom_torsion_publ_flag
N1 C7 C8 Cl1 . . . . -15.4(4) ?
